data_7044705
loop_
_publ_author_name
'Li, Guangmao'
'Zhen, Ni'
'Chu, Yu'
'Zhou, Zhongxiang'

_publ_section_title
;
 Li3Ge3Se6: The First Ternary Lithium Germanium Selenide with Interesting
 \\infty [Ge6Se12]n Chains Constructed by Ethane-like [Ge2Se6]6- Clusters
;
_journal_name_full 'Dalton Transactions'
_journal_paper_doi 10.1039/C7DT03781C
_journal_year 2017
_chemical_formula_sum 'Ge3 Li3 Se6'
_chemical_formula_weight 712.35
_chemical_name_systematic
; 
 ? 
;
_space_group_IT_number 2
_symmetry_cell_setting triclinic
_symmetry_space_group_name_Hall '-P 1'
_symmetry_space_group_name_H-M 'P -1'
_atom_sites_solution_primary direct
_atom_sites_solution_secondary difmap
_audit_creation_method SHELXL-97
_audit_update_record
;
2017-07-10 deposited with the CCDC.
2017-11-07 downloaded from the CCDC.
;
_cell_angle_alpha 74.519(4)
_cell_angle_beta 76.334(4)
_cell_angle_gamma 69.185(4)
_cell_formula_units_Z 2
_cell_length_a 6.7728(3)
_cell_length_b 8.6804(5)
_cell_length_c 10.6300(5)
_cell_measurement_reflns_used 2506
_cell_measurement_temperature 296(2)
_cell_measurement_theta_max 27.42
_cell_measurement_theta_min 2.92
_cell_volume 555.98(5)
_computing_cell_refinement 'Bruker SMART'
_computing_data_collection 'Bruker SMART'
_computing_data_reduction 'Bruker SAINT'
_computing_molecular_graphics 'Bruker SHELXTL'
_computing_publication_material 'Bruker SHELXTL'
_computing_structure_refinement 'SHELXL-97 (Sheldrick, 1997)'
_computing_structure_solution 'SHELXS-97 (Sheldrick, 1990)'
_diffrn_ambient_temperature 296(2)
_diffrn_measured_fraction_theta_full 0.994
_diffrn_measured_fraction_theta_max 0.994
_diffrn_measurement_device_type 'CCD area detector'
_diffrn_measurement_method 'phi and omega scans'
_diffrn_radiation_monochromator graphite
_diffrn_radiation_source 'fine-focus sealed tube'
_diffrn_radiation_type MoK\a
_diffrn_radiation_wavelength 0.71073
_diffrn_reflns_av_R_equivalents 0.0407
_diffrn_reflns_av_sigmaI/netI 0.0395
_diffrn_reflns_limit_h_max 8
_diffrn_reflns_limit_h_min -8
_diffrn_reflns_limit_k_max 11
_diffrn_reflns_limit_k_min -11
_diffrn_reflns_limit_l_max 13
_diffrn_reflns_limit_l_min -13
_diffrn_reflns_number 9499
_diffrn_reflns_theta_full 27.53
_diffrn_reflns_theta_max 27.53
_diffrn_reflns_theta_min 2.56
_exptl_absorpt_coefficient_mu 27.629
_exptl_absorpt_correction_T_max 0.7456
_exptl_absorpt_correction_T_min 0.4851
_exptl_absorpt_correction_type multi-scan
_exptl_absorpt_process_details SADABS
_exptl_crystal_colour red
_exptl_crystal_density_diffrn 4.255
_exptl_crystal_density_method 'not measured'
_exptl_crystal_description block
_exptl_crystal_F_000 618
_exptl_crystal_size_max 0.248
_exptl_crystal_size_mid 0.228
_exptl_crystal_size_min 0.183
_refine_diff_density_max 0.851
_refine_diff_density_min -0.747
_refine_diff_density_rms 0.190
_refine_ls_extinction_coef 0.00097(12)
_refine_ls_extinction_expression Fc^*^=kFc[1+0.001xFc^2^\l^3^/sin(2\q)]^-1/4^
_refine_ls_extinction_method SHELXL
_refine_ls_goodness_of_fit_ref 0.999
_refine_ls_matrix_type full
_refine_ls_number_parameters 113
_refine_ls_number_reflns 2550
_refine_ls_number_restraints 0
_refine_ls_restrained_S_all 0.999
_refine_ls_R_factor_all 0.0386
_refine_ls_R_factor_gt 0.0265
_refine_ls_shift/su_max 0.001
_refine_ls_shift/su_mean 0.000
_refine_ls_structure_factor_coef Fsqd
_refine_ls_weighting_details 'calc w=1/[\s^2^(Fo^2^)+(0.0171P)^2^+0.0000P] where P=(Fo^2^+2Fc^2^)/3'
_refine_ls_weighting_scheme calc
_refine_ls_wR_factor_gt 0.0471
_refine_ls_wR_factor_ref 0.0502
_reflns_number_gt 2124
_reflns_number_total 2550
_reflns_threshold_expression >2sigma(I)
_cod_data_source_file c7dt03781c2.cif
_cod_data_source_block 31311
_cod_depositor_comments
;
The following automatic conversions were performed:

'_symmetry_cell_setting' value 'Triclinic' changed to 'triclinic'
according to
/home/data/users/saulius/crontab/automatic-downloads/rss-feeds/RSC/lib/dictionaries/cif_core.dic
dictionary named 'cif_core.dic' version 2.4.2 from 2011-04-26.

Automatic conversion script
Id: cif_fix_values 4973 2017-02-22 13:04:09Z antanas 
;
_cod_original_sg_symbol_H-M P-1
_cod_database_code 7044705

loop_
_symmetry_equiv_pos_as_xyz
'x, y, z'
'-x, -y, -z'

loop_
_atom_site_label
_atom_site_type_symbol
_atom_site_fract_x
_atom_site_fract_y
_atom_site_fract_z
_atom_site_U_iso_or_equiv
_atom_site_adp_type
_atom_site_occupancy
_atom_site_symmetry_multiplicity
_atom_site_calc_flag
_atom_site_refinement_flags
Se1 Se 0.25734(7) 0.85751(6) 0.40466(4) 0.01599(12) Uani 1 1 d .
Se2 Se 0.77538(8) 0.52995(6) 0.24387(4) 0.01648(12) Uani 1 1 d .
Se3 Se 0.79862(8) 0.78454(6) -0.10436(4) 0.01822(12) Uani 1 1 d .
Ge1 Ge 0.56771(8) 0.61650(6) 0.44715(4) 0.01379(12) Uani 1 1 d .
Ge2 Ge 0.55315(8) 0.74147(6) 0.09507(4) 0.01361(12) Uani 1 1 d .
Se4 Se 0.74589(8) 1.01802(6) 0.24942(5) 0.01903(12) Uani 1 1 d .
Ge3 Ge 0.45759(8) 0.97254(6) 0.20559(4) 0.01357(12) Uani 1 1 d .
Se5 Se 0.76359(8) 0.66601(6) 0.57205(5) 0.01913(12) Uani 1 1 d .
Se6 Se 0.26720(8) 0.66959(6) 0.07830(5) 0.01918(12) Uani 1 1 d .
Li1 Li 1.0000 1.0000 0.0000 0.034(3) Uani 1 2 d S
Li2 Li 0.0301(16) 0.6879(13) 0.3226(9) 0.037(2) Uani 1 1 d .
Li3 Li 0.5000 1.0000 0.5000 0.037(3) Uani 1 2 d S
Li4 Li 0.5123(17) 0.3509(12) 0.1913(9) 0.038(2) Uani 1 1 d .

loop_
_atom_site_aniso_label
_atom_site_aniso_U_11
_atom_site_aniso_U_22
_atom_site_aniso_U_33
_atom_site_aniso_U_23
_atom_site_aniso_U_13
_atom_site_aniso_U_12
Se1 0.0150(3) 0.0155(3) 0.0137(2) -0.00082(18) 0.00060(18) -0.00357(19)
Se2 0.0168(3) 0.0151(3) 0.0130(2) -0.00226(19) -0.00146(18) -0.00072(19)
Se3 0.0150(3) 0.0174(3) 0.0147(2) 0.00048(19) 0.00115(18) -0.00096(19)
Ge1 0.0167(3) 0.0124(3) 0.0112(2) 0.00021(19) -0.00168(19) -0.0053(2)
Ge2 0.0158(3) 0.0125(3) 0.0115(2) -0.00150(19) -0.00090(19) -0.0047(2)
Se4 0.0177(3) 0.0200(3) 0.0202(2) -0.0023(2) -0.0038(2) -0.0077(2)
Ge3 0.0160(3) 0.0120(3) 0.0111(2) -0.00109(19) -0.00106(18) -0.0041(2)
Se5 0.0197(3) 0.0213(3) 0.0177(2) -0.0046(2) -0.0047(2) -0.0063(2)
Se6 0.0186(3) 0.0211(3) 0.0195(2) -0.0033(2) -0.0030(2) -0.0088(2)
Li1 0.028(8) 0.041(8) 0.021(6) 0.001(6) 0.004(5) -0.009(6)
Li2 0.030(6) 0.046(7) 0.032(5) -0.004(5) 0.002(4) -0.015(5)
Li3 0.046(9) 0.030(8) 0.029(7) -0.005(6) -0.011(6) -0.004(7)
Li4 0.050(7) 0.028(6) 0.032(5) -0.002(4) -0.007(5) -0.011(5)

loop_
_atom_type_symbol
_atom_type_description
_atom_type_scat_dispersion_real
_atom_type_scat_dispersion_imag
_atom_type_scat_source
Li Li -0.0003 0.0001 'International Tables Vol C Tables 4.2.6.8 and 6.1.1.4'
Ge Ge 0.1547 1.8001 'International Tables Vol C Tables 4.2.6.8 and 6.1.1.4'
Se Se -0.0929 2.2259 'International Tables Vol C Tables 4.2.6.8 and 6.1.1.4'

loop_
_geom_angle_atom_site_label_1
_geom_angle_atom_site_label_2
_geom_angle_atom_site_label_3
_geom_angle
_geom_angle_site_symmetry_1
_geom_angle_site_symmetry_3
Ge3 Se1 Ge1 90.59(2) . .
Ge3 Se1 Li3 76.771(18) . .
Ge1 Se1 Li3 79.219(18) . .
Ge3 Se1 Li2 105.79(19) . .
Ge1 Se1 Li2 96.6(2) . .
Li3 Se1 Li2 175.18(19) . .
Ge2 Se2 Ge1 97.32(2) . .
Ge2 Se2 Li2 107.64(19) . 1_655
Ge1 Se2 Li2 75.7(2) . 1_655
Ge2 Se2 Li4 76.78(18) . .
Ge1 Se2 Li4 100.4(2) . .
Li2 Se2 Li4 174.3(3) 1_655 .
Ge3 Se3 Ge2 93.47(2) 2_675 .
Ge3 Se3 Li4 74.17(17) 2_675 2_665
Ge2 Se3 Li4 77.08(19) . 2_665
Se5 Ge1 Ge1 113.59(3) . 2_666
Se5 Ge1 Se1 110.50(3) . .
Ge1 Ge1 Se1 105.67(3) 2_666 .
Se5 Ge1 Se2 113.48(3) . .
Ge1 Ge1 Se2 101.65(3) 2_666 .
Se1 Ge1 Se2 111.43(2) . .
Se6 Ge2 Se2 112.29(3) . .
Se6 Ge2 Se3 116.65(3) . .
Se2 Ge2 Se3 103.66(2) . .
Se6 Ge2 Ge3 114.01(3) . .
Se2 Ge2 Ge3 98.53(2) . .
Se3 Ge2 Ge3 109.73(3) . .
Ge3 Se4 Li4 84.3(2) . 1_565
Ge3 Se4 Li3 80.015(19) . .
Li4 Se4 Li3 88.2(2) 1_565 .
Ge3 Se4 Li1 97.70(2) . .
Li4 Se4 Li1 97.2(2) 1_565 .
Li3 Se4 Li1 173.97(2) . .
Ge3 Se4 Li2 103.9(2) . 1_655
Li4 Se4 Li2 171.7(3) 1_565 1_655
Li3 Se4 Li2 91.9(2) . 1_655
Li1 Se4 Li2 83.2(2) . 1_655
Se4 Ge3 Se3 115.75(3) . 2_675
Se4 Ge3 Se1 111.39(2) . .
Se3 Ge3 Se1 104.89(2) 2_675 .
Se4 Ge3 Ge2 113.70(3) . .
Se3 Ge3 Ge2 111.82(2) 2_675 .
Se1 Ge3 Ge2 97.37(2) . .
Ge1 Se5 Li4 98.0(2) . 2_666
Ge1 Se5 Li3 81.948(18) . .
Li4 Se5 Li3 87.0(2) 2_666 .
Ge1 Se5 Li2 79.5(2) . 1_655
Li4 Se5 Li2 177.3(3) 2_666 1_655
Li3 Se5 Li2 91.4(2) . 1_655
Ge1 Se5 Li2 95.3(2) . 2_666
Li4 Se5 Li2 83.9(3) 2_666 2_666
Li3 Se5 Li2 170.1(2) . 2_666
Li2 Se5 Li2 97.5(2) 1_655 2_666
Ge2 Se6 Li2 101.4(2) . .
Ge2 Se6 Li4 82.3(2) . .
Li2 Se6 Li4 87.1(3) . .
Ge2 Se6 Li1 96.67(2) . 1_455
Li2 Se6 Li1 85.4(2) . 1_455
Li4 Se6 Li1 172.0(2) . 1_455
Ge2 Se6 Li4 83.6(2) . 2_665
Li2 Se6 Li4 174.8(3) . 2_665
Li4 Se6 Li4 94.8(2) . 2_665
Li1 Se6 Li4 92.87(19) 1_455 2_665
Se4 Li1 Se4 180.0 2_775 .
Se4 Li1 Se6 95.085(15) 2_775 2_675
Se4 Li1 Se6 84.915(15) . 2_675
Se4 Li1 Se6 84.915(15) 2_775 1_655
Se4 Li1 Se6 95.085(15) . 1_655
Se6 Li1 Se6 180.000(19) 2_675 1_655
Se6 Li2 Se5 171.1(4) . 1_455
Se6 Li2 Se4 96.3(3) . 1_455
Se5 Li2 Se4 87.5(3) 1_455 1_455
Se6 Li2 Se1 97.0(3) . .
Se5 Li2 Se1 91.4(3) 1_455 .
Se4 Li2 Se1 84.2(3) 1_455 .
Se6 Li2 Se5 92.6(3) . 2_666
Se5 Li2 Se5 82.5(2) 1_455 2_666
Se4 Li2 Se5 167.6(4) 1_455 2_666
Se1 Li2 Se5 103.3(3) . 2_666
Se6 Li2 Se2 85.2(3) . 1_455
Se5 Li2 Se2 86.5(3) 1_455 1_455
Se4 Li2 Se2 93.0(3) 1_455 1_455
Se1 Li2 Se2 176.6(4) . 1_455
Se5 Li2 Se2 79.1(3) 2_666 1_455
Se4 Li3 Se4 180.0 2_676 .
Se4 Li3 Se5 89.023(15) 2_676 2_676
Se4 Li3 Se5 90.977(15) . 2_676
Se4 Li3 Se5 90.977(15) 2_676 .
Se4 Li3 Se5 89.023(15) . .
Se5 Li3 Se5 180.000(1) 2_676 .
Se4 Li3 Se1 86.987(14) 2_676 2_676
Se4 Li3 Se1 93.013(14) . 2_676
Se5 Li3 Se1 85.796(14) 2_676 2_676
Se5 Li3 Se1 94.204(14) . 2_676
Se4 Li3 Se1 93.013(14) 2_676 .
Se4 Li3 Se1 86.987(14) . .
Se5 Li3 Se1 94.204(14) 2_676 .
Se5 Li3 Se1 85.796(14) . .
Se1 Li3 Se1 180.0 2_676 .
Se4 Li4 Se5 93.3(3) 1_545 2_666
Se4 Li4 Se6 166.4(4) 1_545 .
Se5 Li4 Se6 94.7(3) 2_666 .
Se4 Li4 Se6 84.3(3) 1_545 2_665
Se5 Li4 Se6 165.0(4) 2_666 2_665
Se6 Li4 Se6 85.2(2) . 2_665
Se4 Li4 Se2 104.2(3) 1_545 .
Se5 Li4 Se2 100.1(3) 2_666 .
Se6 Li4 Se2 85.2(3) . .
Se6 Li4 Se2 94.8(3) 2_665 .
Se4 Li4 Se3 84.3(3) 1_545 2_665
Se5 Li4 Se3 82.9(3) 2_666 2_665
Se6 Li4 Se3 85.9(3) . 2_665
Se6 Li4 Se3 82.1(3) 2_665 2_665
Se2 Li4 Se3 170.7(3) . 2_665

loop_
_geom_bond_atom_site_label_1
_geom_bond_atom_site_label_2
_geom_bond_distance
_geom_bond_site_symmetry_2
Se1 Ge3 2.4068(7) .
Se1 Ge1 2.4121(7) .
Se1 Li3 2.8564(5) .
Se1 Li2 2.868(10) .
Se2 Ge2 2.3977(6) .
Se2 Ge1 2.4272(7) .
Se2 Li2 2.921(10) 1_655
Se2 Li4 2.967(11) .
Se3 Ge3 2.3845(7) 2_675
Se3 Ge2 2.3982(7) .
Se3 Li4 3.151(11) 2_665
Ge1 Se5 2.2912(7) .
Ge1 Ge1 2.4109(10) 2_666
Ge2 Se6 2.2920(7) .
Ge2 Ge3 2.4080(7) .
Se4 Ge3 2.2938(7) .
Se4 Li4 2.737(10) 1_565
Se4 Li3 2.7856(5) .
Se4 Li1 2.8089(5) .
Se4 Li2 2.850(10) 1_655
Ge3 Se3 2.3845(7) 2_675
Se5 Li4 2.760(10) 2_666
Se5 Li3 2.8215(5) .
Se5 Li2 2.835(10) 1_655
Se5 Li2 2.915(10) 2_666
Se6 Li2 2.724(10) .
Se6 Li4 2.785(9) .
Se6 Li1 2.8182(5) 1_455
Se6 Li4 2.922(10) 2_665
Li1 Se4 2.8089(5) 2_775
Li1 Se6 2.8182(5) 2_675
Li1 Se6 2.8182(5) 1_655
Li2 Se5 2.835(10) 1_455
Li2 Se4 2.850(10) 1_455
Li2 Se5 2.915(10) 2_666
Li2 Se2 2.921(10) 1_455
Li3 Se4 2.7856(5) 2_676
Li3 Se5 2.8215(5) 2_676
Li3 Se1 2.8564(5) 2_676
Li4 Se4 2.737(10) 1_545
Li4 Se5 2.760(10) 2_666
Li4 Se6 2.922(10) 2_665
Li4 Se3 3.151(11) 2_665
